data_7709189
loop_
_publ_author_name
'M\"uller, Felix'
'Wickemeyer, Lucas'
'Schwabedissen, Jan'
'Ertl, Martin'
'Neumann, Beate'
'Stammler, Hans-Georg'
'Monkowius, Uwe'
'Mitzel, Norbert W.'

_publ_section_title
;
 Synthesis, structural and photophysical properties of
 dimethylphosphino(perfluoro-)phenylene-based gold(I) dimers.
;
_journal_issue 5
_journal_name_full 'Dalton transactions (Cambridge, England : 2003)'
_journal_page_first 1955
_journal_page_last 1967
_journal_paper_doi 10.1039/d1dt03658k
_journal_volume 51
_journal_year 2022
_chemical_formula_moiety 'C16 H20 Au2 P2, C H2 Cl2'
_chemical_formula_sum 'C17 H22 Au2 Cl2 P2'
_chemical_formula_weight 753.12
_space_group_crystal_system triclinic
_space_group_IT_number 2
_space_group_name_Hall '-P 1'
_space_group_name_H-M_alt 'P -1'
_atom_sites_solution_hydrogens geom
_atom_sites_solution_primary dual
_audit_creation_date 2021-02-18
_audit_creation_method
;
Olex2 1.3-ac4
(compiled 2019.04.23 svn.r3594 for Rigaku Oxford Diffraction, GUI svn.r5739)
;
_audit_update_record
;
2021-10-08 deposited with the CCDC.	2021-12-28 downloaded from the CCDC.
;
_cell_angle_alpha 87.267(2)
_cell_angle_beta 67.328(3)
_cell_angle_gamma 68.529(3)
_cell_formula_units_Z 2
_cell_length_a 9.1778(3)
_cell_length_b 11.0554(3)
_cell_length_c 11.4165(3)
_cell_measurement_reflns_used 39362
_cell_measurement_temperature 100.01(10)
_cell_measurement_theta_max 31.9280
_cell_measurement_theta_min 1.9380
_cell_volume 988.78(6)
_computing_cell_refinement 'CrysAlisPro 1.171.40.82a (Rigaku OD, 2020)'
_computing_data_collection 'CrysAlisPro 1.171.40.82a (Rigaku OD, 2020)'
_computing_data_reduction 'CrysAlisPro 1.171.40.82a (Rigaku OD, 2020)'
_computing_molecular_graphics 'Olex2 (Dolomanov et al., 2009)'
_computing_publication_material 'Olex2 (Dolomanov et al., 2009)'
_computing_structure_refinement 'ShelXL (Sheldrick, 2015)'
_computing_structure_solution 'ShelXT (Sheldrick, 2015)'
_diffrn_ambient_environment N~2~
_diffrn_ambient_temperature 100.01(10)
_diffrn_detector 'CCD plate'
_diffrn_detector_area_resol_mean 8.0951
_diffrn_detector_type Eos
_diffrn_measured_fraction_theta_full 1.000
_diffrn_measured_fraction_theta_max 0.945
_diffrn_measurement_details
;
List of Runs (angles in degrees, time in seconds):

  # Type    Start    End  Width  t~exp~   \w     \q     \k     \f   Frames
#--------------------------------------------------------------------------
  1  \w      6.00  95.00   1.00    5.04    --   26.03  57.00-150.00   89
  2  \w      6.00  95.00   1.00    5.04    --   26.03  57.00  90.00   89
  3  \w    -43.00  47.00   1.00    5.04    --   26.03 -57.00  60.00   90
  4  \w      1.00  98.00   1.00    5.04    --   26.03  38.00   0.00   97
  5  \w     -4.00  42.00   1.00    5.04    --   26.03  77.00-180.00   46
  6  \w     -4.00  42.00   1.00    5.04    --   26.03  77.00 -60.00   46
  7  \w    -47.00  70.00   1.00    5.04    --   26.03 -19.00-180.00  117
  8  \w    -15.00  68.00   1.00    5.04    --   26.03 -99.00   0.00   83
  9  \w      6.00  95.00   1.00    5.04    --   26.03  57.00 150.00   89
 10  \w     -4.00  42.00   1.00    5.04    --   26.03  77.00  30.00   46
 11  \w     37.00 103.00   1.00    5.04    --   26.03-178.00 -30.00   66
 12  \w    -15.00  68.00   1.00    5.04    --   26.03 -99.00-180.00   83
 13  \w      1.00  98.00   1.00    5.04    --   26.03  38.00 -30.00   97
 14  \w     39.00 102.00   1.00    5.04    --   26.03 178.00   0.00   63
 15  \w    -15.00  68.00   1.00    5.04    --   26.03 -99.00  60.00   83
 16  \w     -4.00  42.00   1.00    5.04    --   26.03  77.00-150.00   46
 17  \w    -42.00  56.00   1.00    5.04    --   26.03 -77.00-150.00   98
 18  \w    -47.00  99.00   1.00    5.04    --   26.03   0.00-180.00  146
 19  \w    -47.00  99.00   1.00    5.04    --   26.03   0.00-150.00  146
 20  \w    -47.00  99.00   1.00    5.04    --   26.03   0.00-120.00  146
 21  \w    -47.00  99.00   1.00    5.04    --   26.03   0.00 -90.00  146
 22  \w    -46.00  52.00   1.00    5.04    --   26.03 -38.00 -60.00   98
 23  \w    -47.00  99.00   1.00    5.04    --   26.03   0.00 -30.00  146
 24  \w    -47.00  95.00   1.00    5.04    --   26.03   0.00   0.00  142
 25  \w    -47.00  99.00   1.00    5.04    --   26.03   0.00 -60.00  146
;
_diffrn_measurement_device 'four-circle diffractometer'
_diffrn_measurement_device_type 'SuperNova, Single source at offset/far, Eos'
_diffrn_measurement_method '\w scans'
_diffrn_orient_matrix_type 'CrysAlisPro convention (1999,Acta A55,543-557)'
_diffrn_orient_matrix_UB_11 0.0096371000
_diffrn_orient_matrix_UB_12 -0.0477725000
_diffrn_orient_matrix_UB_13 -0.0446314000
_diffrn_orient_matrix_UB_21 0.0773861000
_diffrn_orient_matrix_UB_22 0.0049849000
_diffrn_orient_matrix_UB_23 -0.0424524000
_diffrn_orient_matrix_UB_31 0.0457963000
_diffrn_orient_matrix_UB_32 -0.0500301000
_diffrn_orient_matrix_UB_33 0.0281736000
_diffrn_radiation_monochromator mirror
_diffrn_radiation_probe x-ray
_diffrn_radiation_type 'Mo K\a'
_diffrn_radiation_wavelength 0.71073
_diffrn_reflns_av_R_equivalents 0.0559
_diffrn_reflns_av_unetI/netI 0.0238
_diffrn_reflns_Laue_measured_fraction_full 1.000
_diffrn_reflns_Laue_measured_fraction_max 0.945
_diffrn_reflns_limit_h_max 13
_diffrn_reflns_limit_h_min -13
_diffrn_reflns_limit_k_max 16
_diffrn_reflns_limit_k_min -16
_diffrn_reflns_limit_l_max 17
_diffrn_reflns_limit_l_min -16
_diffrn_reflns_number 60949
_diffrn_reflns_point_group_measured_fraction_full 1.000
_diffrn_reflns_point_group_measured_fraction_max 0.945
_diffrn_reflns_theta_full 25.242
_diffrn_reflns_theta_max 32.312
_diffrn_reflns_theta_min 1.945
_diffrn_source 'micro-focus sealed X-ray tube'
_diffrn_source_type 'SuperNova (Mo) X-ray Source'
_exptl_absorpt_coefficient_mu 15.248
_exptl_absorpt_correction_T_max 0.174
_exptl_absorpt_correction_T_min 0.018
_exptl_absorpt_correction_type gaussian
_exptl_absorpt_process_details
;
CrysAlisPro 1.171.40.82a (Rigaku Oxford Diffraction, 2020)
Numerical absorption correction based on gaussian integration over
a multifaceted crystal model
Empirical absorption correction using spherical harmonics,
implemented in SCALE3 ABSPACK scaling algorithm.
;
_exptl_crystal_colour 'clear colourless'
_exptl_crystal_colour_lustre clear
_exptl_crystal_colour_primary colourless
_exptl_crystal_density_diffrn 2.530
_exptl_crystal_description block
_exptl_crystal_F_000 692
_exptl_crystal_size_max 0.359
_exptl_crystal_size_mid 0.169
_exptl_crystal_size_min 0.137
_refine_diff_density_max 2.171
_refine_diff_density_min -1.651
_refine_diff_density_rms 0.207
_refine_ls_extinction_coef 0.00185(14)
_refine_ls_extinction_expression Fc^*^=kFc[1+0.001xFc^2^\l^3^/sin(2\q)]^-1/4^
_refine_ls_extinction_method 'SHELXL-2018/3 (Sheldrick 2018)'
_refine_ls_goodness_of_fit_ref 1.171
_refine_ls_hydrogen_treatment constr
_refine_ls_matrix_type full
_refine_ls_number_parameters 213
_refine_ls_number_reflns 6669
_refine_ls_number_restraints 0
_refine_ls_restrained_S_all 1.171
_refine_ls_R_factor_all 0.0266
_refine_ls_R_factor_gt 0.0255
_refine_ls_shift/su_max 0.002
_refine_ls_shift/su_mean 0.000
_refine_ls_structure_factor_coef Fsqd
_refine_ls_weighting_details 'w=1/[\s^2^(Fo^2^)+(0.0259P)^2^+3.4267P] where P=(Fo^2^+2Fc^2^)/3'
_refine_ls_weighting_scheme calc
_refine_ls_wR_factor_gt 0.0624
_refine_ls_wR_factor_ref 0.0629
_reflns_Friedel_coverage 0.000
_reflns_number_gt 6448
_reflns_number_total 6669
_reflns_threshold_expression 'I > 2\s(I)'
_cod_data_source_file d1dt03658k2.cif
_cod_data_source_block compound5
_cod_depositor_comments 'Adding full bibliography for 7709188--7709191.cif.'
_cod_original_cell_volume 988.78(5)
_cod_database_code 7709189
_shelx_shelxl_version_number 2018/3
_chemical_oxdiff_formula C17H22Au2Cl2P2
_shelx_space_group_comment
;
The symmetry employed for this shelxl refinement is uniquely defined
by the following loop, which should always be used as a source of
symmetry information in preference to the above space-group names.
They are only intended as comments.
;
_diffrn_oxdiff_digest_frames
;
018f4e1c27edb10c34a37f8f2b9fdfd79102544cfee
;
_reflns_odcompleteness_completeness 100.00
_reflns_odcompleteness_iscentric 1
_reflns_odcompleteness_theta 30.01
_olex2_refinement_description
;
1. Fixed Uiso
 At 1.2 times of:
  All C(H) groups, All C(H,H) groups
 At 1.5 times of:
  All C(H,H,H) groups
2.a Secondary CH2 refined with riding coordinates:
 C17(H17A,H17B)
2.b Aromatic/amide H refined with riding coordinates:
 C4(H4), C5(H5), C6(H6), C7(H7), C12(H12), C13(H13), C14(H14), C15(H15)
2.c Idealised Me refined as rotating group:
 C1(H1A,H1B,H1C), C2(H2A,H2B,H2C), C9(H9A,H9B,H9C), C10(H10A,H10B,H10C)
;
_olex2_date_sample_data_collection 2021-02-17
_olex2_submission_special_instructions 'No special instructions were received'
_oxdiff_exptl_absorpt_empirical_details
;
Empirical correction (ABSPACK) includes:
- Absorption correction using spherical harmonics
- Frame scaling
;
_oxdiff_exptl_absorpt_empirical_full_max 2.157
_oxdiff_exptl_absorpt_empirical_full_min 0.586

loop_
_space_group_symop_operation_xyz
'x, y, z'
'-x, -y, -z'

loop_
_atom_site_label
_atom_site_type_symbol
_atom_site_fract_x
_atom_site_fract_y
_atom_site_fract_z
_atom_site_U_iso_or_equiv
_atom_site_adp_type
_atom_site_occupancy
_atom_site_site_symmetry_order
_atom_site_calc_flag
_atom_site_refinement_flags_posn
_atom_site_refinement_flags_adp
_atom_site_refinement_flags_occupancy
_atom_site_disorder_assembly
_atom_site_disorder_group
Au1 Au 0.51581(2) 0.57693(2) 0.39325(2) 0.01212(4) Uani 1 1 d . . . . .
Au2 Au 0.53548(2) 0.53413(2) 0.10423(2) 0.01157(4) Uani 1 1 d . . . . .
P1 P 0.22366(11) 0.65808(9) 0.48301(9) 0.01232(16) Uani 1 1 d . . . . .
P2 P 0.65065(12) 0.31197(9) 0.10829(9) 0.01268(16) Uani 1 1 d . . . . .
C1 C 0.1315(5) 0.6184(4) 0.3839(4) 0.0219(8) Uani 1 1 d . . . . .
H1A H 0.160967 0.657938 0.305851 0.033 Uiso 1 1 calc GR . . . .
H1B H 0.009729 0.650882 0.428179 0.033 Uiso 1 1 calc GR . . . .
H1C H 0.174712 0.525218 0.364806 0.033 Uiso 1 1 calc GR . . . .
C2 C 0.1289(5) 0.8352(4) 0.5109(4) 0.0228(8) Uani 1 1 d . . . . .
H2A H 0.159640 0.864504 0.572495 0.034 Uiso 1 1 calc GR . . . .
H2B H 0.007026 0.863568 0.542615 0.034 Uiso 1 1 calc GR . . . .
H2C H 0.169721 0.871314 0.432238 0.034 Uiso 1 1 calc GR . . . .
C3 C 0.1256(4) 0.6014(3) 0.6344(3) 0.0126(6) Uani 1 1 d . . . . .
C4 C -0.0517(5) 0.6614(4) 0.6994(3) 0.0158(6) Uani 1 1 d . . . . .
H4 H -0.112995 0.729877 0.665708 0.019 Uiso 1 1 calc R . . . .
C5 C -0.1374(5) 0.6205(4) 0.8133(4) 0.0169(7) Uani 1 1 d . . . . .
H5 H -0.254919 0.661780 0.856284 0.020 Uiso 1 1 calc R . . . .
C6 C -0.0451(5) 0.5173(4) 0.8618(4) 0.0171(7) Uani 1 1 d . . . . .
H6 H -0.101387 0.487500 0.936816 0.021 Uiso 1 1 calc R . . . .
C7 C 0.1309(5) 0.4581(4) 0.7991(3) 0.0154(6) Uani 1 1 d . . . . .
H7 H 0.190562 0.389528 0.833747 0.019 Uiso 1 1 calc R . . . .
C8 C 0.2219(5) 0.4991(3) 0.6841(3) 0.0135(6) Uani 1 1 d . . . . .
C9 C 0.5518(5) 0.2578(4) 0.2612(4) 0.0191(7) Uani 1 1 d . . . . .
H9A H 0.557289 0.303817 0.327570 0.029 Uiso 1 1 calc GR . . . .
H9B H 0.611149 0.165568 0.258886 0.029 Uiso 1 1 calc GR . . . .
H9C H 0.434756 0.275308 0.277732 0.029 Uiso 1 1 calc GR . . . .
C10 C 0.8737(5) 0.2457(4) 0.0837(4) 0.0185(7) Uani 1 1 d . . . . .
H10A H 0.940847 0.260984 0.000418 0.028 Uiso 1 1 calc GR . . . .
H10B H 0.909422 0.153434 0.090360 0.028 Uiso 1 1 calc GR . . . .
H10C H 0.888951 0.287746 0.147382 0.028 Uiso 1 1 calc GR . . . .
C11 C 0.6391(4) 0.2118(3) -0.0076(3) 0.0128(6) Uani 1 1 d . . . . .
C12 C 0.7105(5) 0.0752(4) -0.0068(4) 0.0172(7) Uani 1 1 d . . . . .
H12 H 0.759922 0.041238 0.050985 0.021 Uiso 1 1 calc R . . . .
C13 C 0.7077(5) -0.0088(4) -0.0913(4) 0.0188(7) Uani 1 1 d . . . . .
H13 H 0.754714 -0.098893 -0.090744 0.023 Uiso 1 1 calc R . . . .
C14 C 0.6334(5) 0.0439(4) -0.1772(4) 0.0192(7) Uani 1 1 d . . . . .
H14 H 0.629591 -0.011073 -0.234142 0.023 Uiso 1 1 calc R . . . .
C15 C 0.5649(5) 0.1783(4) -0.1779(4) 0.0170(7) Uani 1 1 d . . . . .
H15 H 0.516302 0.210831 -0.236463 0.020 Uiso 1 1 calc R . . . .
C16 C 0.5651(5) 0.2678(3) -0.0948(3) 0.0132(6) Uani 1 1 d . . . . .
Cl1 Cl 0.31004(15) 0.10382(14) 0.49031(11) 0.0365(3) Uani 1 1 d . . . . .
Cl2 Cl 0.09062(17) 0.09655(13) 0.75203(11) 0.0377(3) Uani 1 1 d . . . . .
C17 C 0.2614(7) 0.1404(5) 0.6534(5) 0.0331(10) Uani 1 1 d . . . . .
H17A H 0.360992 0.093329 0.671851 0.040 Uiso 1 1 calc R . . . .
H17B H 0.231477 0.233247 0.671235 0.040 Uiso 1 1 calc R . . . .

loop_
_atom_site_aniso_label
_atom_site_aniso_U_11
_atom_site_aniso_U_22
_atom_site_aniso_U_33
_atom_site_aniso_U_23
_atom_site_aniso_U_13
_atom_site_aniso_U_12
Au1 0.01175(7) 0.01160(7) 0.01227(7) 0.00332(4) -0.00521(5) -0.00336(5)
Au2 0.01324(7) 0.00981(6) 0.01239(7) 0.00216(4) -0.00662(5) -0.00361(5)
P1 0.0119(4) 0.0112(4) 0.0133(4) 0.0024(3) -0.0059(3) -0.0030(3)
P2 0.0149(4) 0.0103(4) 0.0138(4) 0.0023(3) -0.0077(3) -0.0038(3)
C1 0.0201(18) 0.031(2) 0.0176(16) 0.0027(15) -0.0103(14) -0.0095(16)
C2 0.0207(18) 0.0141(16) 0.028(2) 0.0036(14) -0.0062(15) -0.0050(14)
C3 0.0127(14) 0.0123(14) 0.0136(14) 0.0008(11) -0.0065(12) -0.0041(12)
C4 0.0134(15) 0.0178(16) 0.0163(15) 0.0034(12) -0.0074(13) -0.0046(13)
C5 0.0130(15) 0.0218(17) 0.0159(15) 0.0000(13) -0.0050(12) -0.0071(13)
C6 0.0159(16) 0.0224(17) 0.0149(15) 0.0023(13) -0.0048(13) -0.0107(14)
C7 0.0170(16) 0.0161(15) 0.0149(15) 0.0044(12) -0.0083(13) -0.0063(13)
C8 0.0133(15) 0.0132(14) 0.0134(14) 0.0004(11) -0.0056(12) -0.0041(12)
C9 0.0244(19) 0.0158(16) 0.0154(15) 0.0020(13) -0.0069(14) -0.0069(14)
C10 0.0171(16) 0.0149(16) 0.0241(18) 0.0011(13) -0.0119(14) -0.0027(13)
C11 0.0134(14) 0.0120(14) 0.0139(14) 0.0022(11) -0.0066(12) -0.0047(12)
C12 0.0211(17) 0.0130(15) 0.0202(16) 0.0038(13) -0.0114(14) -0.0061(13)
C13 0.0246(18) 0.0111(15) 0.0221(17) 0.0017(13) -0.0119(15) -0.0056(14)
C14 0.0262(19) 0.0163(16) 0.0193(17) 0.0017(13) -0.0120(15) -0.0093(15)
C15 0.0208(17) 0.0171(16) 0.0156(15) 0.0032(12) -0.0104(13) -0.0067(14)
C16 0.0159(15) 0.0116(14) 0.0119(14) 0.0027(11) -0.0049(12) -0.0057(12)
Cl1 0.0253(5) 0.0503(7) 0.0261(5) 0.0114(5) -0.0097(4) -0.0070(5)
Cl2 0.0391(6) 0.0368(6) 0.0238(5) 0.0067(4) -0.0085(5) -0.0046(5)
C17 0.038(3) 0.030(2) 0.035(2) -0.0012(19) -0.018(2) -0.012(2)

loop_
_atom_type_symbol
_atom_type_description
_atom_type_scat_dispersion_real
_atom_type_scat_dispersion_imag
_atom_type_scat_source
C C 0.0033 0.0016 'International Tables Vol C Tables 4.2.6.8 and 6.1.1.4'
H H 0.0000 0.0000 'International Tables Vol C Tables 4.2.6.8 and 6.1.1.4'
Au Au -2.0133 8.8022 'International Tables Vol C Tables 4.2.6.8 and 6.1.1.4'
Cl Cl 0.1484 0.1585 'International Tables Vol C Tables 4.2.6.8 and 6.1.1.4'
P P 0.1023 0.0942 'International Tables Vol C Tables 4.2.6.8 and 6.1.1.4'

loop_
_exptl_crystal_face_index_h
_exptl_crystal_face_index_k
_exptl_crystal_face_index_l
_exptl_crystal_face_perp_dist
0 -1 0 0.0684
0 1 0 0.0684
2 1 0 0.0847
-2 -1 0 0.0847
0 0 -1 0.1276
-1 3 13 0.0830

loop_
_geom_angle_atom_site_label_1
_geom_angle_atom_site_label_2
_geom_angle_atom_site_label_3
_geom_angle
_geom_angle_site_symmetry_1
_geom_angle_site_symmetry_3
_geom_angle_publ_flag
Au1 Au1 Au2 134.149(7) 2_666 . ?
P1 Au1 Au1 83.83(2) . 2_666 ?
P1 Au1 Au2 93.42(2) . . ?
C8 Au1 Au1 94.80(10) 2_666 2_666 ?
C8 Au1 Au2 87.42(10) 2_666 . ?
C8 Au1 P1 178.62(10) 2_666 . ?
Au2 Au2 Au1 161.099(7) 2_665 . ?
P2 Au2 Au1 89.23(2) . . ?
P2 Au2 Au2 84.44(2) . 2_665 ?
C16 Au2 Au1 92.38(10) 2_665 . ?
C16 Au2 Au2 94.17(10) 2_665 2_665 ?
C16 Au2 P2 178.31(10) 2_665 . ?
C1 P1 Au1 113.30(14) . . ?
C1 P1 C2 103.9(2) . . ?
C1 P1 C3 103.30(18) . . ?
C2 P1 Au1 113.31(14) . . ?
C2 P1 C3 105.46(18) . . ?
C3 P1 Au1 116.28(12) . . ?
C9 P2 Au2 113.51(13) . . ?
C9 P2 C11 104.35(17) . . ?
C10 P2 Au2 115.29(13) . . ?
C10 P2 C9 102.11(19) . . ?
C10 P2 C11 104.16(17) . . ?
C11 P2 Au2 115.83(12) . . ?
P1 C1 H1A 109.5 . . ?
P1 C1 H1B 109.5 . . ?
P1 C1 H1C 109.5 . . ?
H1A C1 H1B 109.5 . . ?
H1A C1 H1C 109.5 . . ?
H1B C1 H1C 109.5 . . ?
P1 C2 H2A 109.5 . . ?
P1 C2 H2B 109.5 . . ?
P1 C2 H2C 109.5 . . ?
H2A C2 H2B 109.5 . . ?
H2A C2 H2C 109.5 . . ?
H2B C2 H2C 109.5 . . ?
C4 C3 P1 117.5(3) . . ?
C4 C3 C8 120.6(3) . . ?
C8 C3 P1 121.8(3) . . ?
C3 C4 H4 119.4 . . ?
C5 C4 C3 121.2(4) . . ?
C5 C4 H4 119.4 . . ?
C4 C5 H5 120.5 . . ?
C6 C5 C4 118.9(3) . . ?
C6 C5 H5 120.5 . . ?
C5 C6 H6 119.8 . . ?
C5 C6 C7 120.4(3) . . ?
C7 C6 H6 119.8 . . ?
C6 C7 H7 119.1 . . ?
C6 C7 C8 121.9(3) . . ?
C8 C7 H7 119.1 . . ?
C3 C8 Au1 122.6(3) . 2_666 ?
C3 C8 C7 116.9(3) . . ?
C7 C8 Au1 120.2(3) . 2_666 ?
P2 C9 H9A 109.5 . . ?
P2 C9 H9B 109.5 . . ?
P2 C9 H9C 109.5 . . ?
H9A C9 H9B 109.5 . . ?
H9A C9 H9C 109.5 . . ?
H9B C9 H9C 109.5 . . ?
P2 C10 H10A 109.5 . . ?
P2 C10 H10B 109.5 . . ?
P2 C10 H10C 109.5 . . ?
H10A C10 H10B 109.5 . . ?
H10A C10 H10C 109.5 . . ?
H10B C10 H10C 109.5 . . ?
C12 C11 P2 116.4(3) . . ?
C16 C11 P2 121.8(3) . . ?
C16 C11 C12 121.7(3) . . ?
C11 C12 H12 119.7 . . ?
C13 C12 C11 120.6(4) . . ?
C13 C12 H12 119.7 . . ?
C12 C13 H13 120.6 . . ?
C12 C13 C14 118.8(4) . . ?
C14 C13 H13 120.6 . . ?
C13 C14 H14 119.9 . . ?
C15 C14 C13 120.1(3) . . ?
C15 C14 H14 119.9 . . ?
C14 C15 H15 118.3 . . ?
C14 C15 C16 123.4(4) . . ?
C16 C15 H15 118.3 . . ?
C11 C16 Au2 123.7(3) . 2_665 ?
C15 C16 Au2 121.0(3) . 2_665 ?
C15 C16 C11 115.3(3) . . ?
Cl1 C17 H17A 109.5 . . ?
Cl1 C17 H17B 109.5 . . ?
Cl2 C17 Cl1 110.8(3) . . ?
Cl2 C17 H17A 109.5 . . ?
Cl2 C17 H17B 109.5 . . ?
H17A C17 H17B 108.1 . . ?

loop_
_geom_bond_atom_site_label_1
_geom_bond_atom_site_label_2
_geom_bond_distance
_geom_bond_site_symmetry_2
_geom_bond_publ_flag
Au1 Au1 2.8877(3) 2_666 ?
Au1 Au2 3.2819(2) . ?
Au1 P1 2.2919(9) . ?
Au1 C8 2.057(4) 2_666 ?
Au2 Au2 2.8955(3) 2_665 ?
Au2 P2 2.2974(9) . ?
Au2 C16 2.058(3) 2_665 ?
P1 C1 1.801(4) . ?
P1 C2 1.814(4) . ?
P1 C3 1.817(4) . ?
P2 C9 1.818(4) . ?
P2 C10 1.812(4) . ?
P2 C11 1.823(4) . ?
C1 H1A 0.9600 . ?
C1 H1B 0.9600 . ?
C1 H1C 0.9600 . ?
C2 H2A 0.9600 . ?
C2 H2B 0.9600 . ?
C2 H2C 0.9600 . ?
C3 C4 1.401(5) . ?
C3 C8 1.406(5) . ?
C4 H4 0.9300 . ?
C4 C5 1.389(5) . ?
C5 H5 0.9300 . ?
C5 C6 1.386(6) . ?
C6 H6 0.9300 . ?
C6 C7 1.389(5) . ?
C7 H7 0.9300 . ?
C7 C8 1.416(5) . ?
C9 H9A 0.9600 . ?
C9 H9B 0.9600 . ?
C9 H9C 0.9600 . ?
C10 H10A 0.9600 . ?
C10 H10B 0.9600 . ?
C10 H10C 0.9600 . ?
C11 C12 1.411(5) . ?
C11 C16 1.410(5) . ?
C12 H12 0.9300 . ?
C12 C13 1.384(5) . ?
C13 H13 0.9300 . ?
C13 C14 1.391(6) . ?
C14 H14 0.9300 . ?
C14 C15 1.386(5) . ?
C15 H15 0.9300 . ?
C15 C16 1.404(5) . ?
Cl1 C17 1.768(5) . ?
Cl2 C17 1.762(6) . ?
C17 H17A 0.9700 . ?
C17 H17B 0.9700 . ?

loop_
_geom_torsion_atom_site_label_1
_geom_torsion_atom_site_label_2
_geom_torsion_atom_site_label_3
_geom_torsion_atom_site_label_4
_geom_torsion
_geom_torsion_site_symmetry_1
_geom_torsion_site_symmetry_2
_geom_torsion_site_symmetry_3
_geom_torsion_site_symmetry_4
_geom_torsion_publ_flag
Au1 P1 C3 C4 172.1(2) . . . . ?
Au1 P1 C3 C8 -9.3(3) . . . . ?
Au2 P2 C11 C12 179.5(2) . . . . ?
Au2 P2 C11 C16 0.5(3) . . . . ?
P1 C3 C4 C5 177.6(3) . . . . ?
P1 C3 C8 Au1 9.7(4) . . . 2_666 ?
P1 C3 C8 C7 -176.5(3) . . . . ?
P2 C11 C12 C13 180.0(3) . . . . ?
P2 C11 C16 Au2 0.7(4) . . . 2_665 ?
P2 C11 C16 C15 -179.8(3) . . . . ?
C1 P1 C3 C4 -63.1(3) . . . . ?
C1 P1 C3 C8 115.5(3) . . . . ?
C2 P1 C3 C4 45.7(3) . . . . ?
C2 P1 C3 C8 -135.7(3) . . . . ?
C3 C4 C5 C6 -0.8(6) . . . . ?
C4 C3 C8 Au1 -171.7(3) . . . 2_666 ?
C4 C3 C8 C7 2.1(5) . . . . ?
C4 C5 C6 C7 1.7(6) . . . . ?
C5 C6 C7 C8 -0.6(6) . . . . ?
C6 C7 C8 Au1 172.7(3) . . . 2_666 ?
C6 C7 C8 C3 -1.2(5) . . . . ?
C8 C3 C4 C5 -1.1(5) . . . . ?
C9 P2 C11 C12 -54.9(3) . . . . ?
C9 P2 C11 C16 126.0(3) . . . . ?
C10 P2 C11 C12 51.8(3) . . . . ?
C10 P2 C11 C16 -127.2(3) . . . . ?
C11 C12 C13 C14 0.1(6) . . . . ?
C12 C11 C16 Au2 -178.3(3) . . . 2_665 ?
C12 C11 C16 C15 1.2(5) . . . . ?
C12 C13 C14 C15 0.5(6) . . . . ?
C13 C14 C15 C16 -0.2(6) . . . . ?
C14 C15 C16 Au2 178.9(3) . . . 2_665 ?
C14 C15 C16 C11 -0.7(5) . . . . ?
C16 C11 C12 C13 -1.0(6) . . . . ?

loop_
_exptl_oxdiff_crystal_face_indexfrac_h
_exptl_oxdiff_crystal_face_indexfrac_k
_exptl_oxdiff_crystal_face_indexfrac_l
_exptl_oxdiff_crystal_face_x
_exptl_oxdiff_crystal_face_y
_exptl_oxdiff_crystal_face_z
0.0036 -0.9956 0.0016 0.0475 -0.0048 0.0500
-0.0036 0.9956 -0.0016 -0.0475 0.0048 -0.0500
1.9879 1.0080 -0.0073 -0.0287 0.1592 0.0404
-1.9879 -1.0080 0.0073 0.0287 -0.1592 -0.0404
-0.0012 0.0008 -0.9979 0.0445 0.0423 -0.0282
-1.1938 3.0453 13.2738 -0.7494 -0.6407 0.1669
